data_4060490
loop_
_publ_author_name
'Merle, Philippe G.'
'Cheron, Virginie'
'Hagen, Henk'
'Lutz, Martin'
'Spek, Anthony L.'
'Deelman, Berth-Jan'
'van Koten, Gerard'

_publ_section_title
;
Fluorous Zirconocene(IV) Complexes and their Olefin Polymerization Activity
in Toluene and Fluorous Biphasic Solvent Systems
;
_journal_name_full Organometallics
_journal_paper_doi 10.1021/om049507z
_journal_year 2005
_chemical_formula_moiety 'C28 H24 Cl2 F10 Si2 Zr'
_chemical_formula_sum 'C28 H24 Cl2 F10 Si2 Zr'
_chemical_formula_weight 768.77
_space_group_IT_number 2
_space_group_name_Hall '-P 1'
_space_group_name_H-M_alt 'P -1'
_symmetry_cell_setting triclinic
_symmetry_space_group_name_Hall '-P 1'
_symmetry_space_group_name_H-M 'P -1'
_cell_angle_alpha 73.4706(7)
_cell_angle_beta 80.0282(8)
_cell_angle_gamma 87.9965(7)
_cell_formula_units_Z 2
_cell_length_a 7.8842(1)
_cell_length_b 13.4155(2)
_cell_length_c 15.1449(3)
_cell_measurement_temperature 150(2)
_cell_volume 1512.31(4)
_diffrn_ambient_temperature 150(2)
_exptl_crystal_density_diffrn 1.688
_cod_database_code 4060490

loop_
_symmetry_equiv_pos_as_xyz
'x, y, z'
'-x, -y, -z'

loop_
_atom_site_label
_atom_site_type_symbol
_atom_site_fract_x
_atom_site_fract_y
_atom_site_fract_z
_atom_site_U_iso_or_equiv
_atom_site_adp_type
_atom_site_occupancy
_atom_site_symmetry_multiplicity
_atom_site_calc_flag
_atom_site_refinement_flags
_atom_site_disorder_assembly
_atom_site_disorder_group
Zr Zr 0.25356(2) 0.495429(15) 0.259807(14) 0.02415(8) Uani 1 1 d . . .
Cl1 Cl -0.05113(7) 0.45447(5) 0.32711(5) 0.03870(16) Uani 1 1 d . . .
Cl2 Cl 0.22325(9) 0.59253(5) 0.10084(4) 0.04115(16) Uani 1 1 d . . .
Si1 Si 0.16233(8) 0.30804(5) 0.11141(4) 0.02666(14) Uani 1 1 d . . .
F11 F 0.37095(19) 0.15702(12) -0.05407(10) 0.0450(4) Uani 1 1 d . . .
F21 F 0.7011(2) 0.10202(12) -0.08763(10) 0.0501(4) Uani 1 1 d . . .
F31 F 0.88822(18) 0.04801(14) 0.05323(13) 0.0617(5) Uani 1 1 d . . .
F41 F 0.7391(2) 0.04925(15) 0.22868(12) 0.0654(5) Uani 1 1 d . . .
F51 F 0.4061(2) 0.10134(11) 0.26345(9) 0.0453(4) Uani 1 1 d . . .
C11 C 0.2854(3) 0.33832(16) 0.19620(15) 0.0253(5) Uani 1 1 d . . .
C21 C 0.4514(3) 0.38748(17) 0.17553(17) 0.0299(5) Uani 1 1 d . . .
H21 H 0.5124 0.4199 0.1147 0.036 Uiso 1 1 calc R . .
C31 C 0.5096(3) 0.38019(18) 0.25959(18) 0.0354(6) Uani 1 1 d . . .
H31 H 0.6162 0.4065 0.2654 0.042 Uiso 1 1 calc R . .
C41 C 0.3820(3) 0.32684(18) 0.33413(17) 0.0347(5) Uani 1 1 d . . .
H41 H 0.3864 0.3118 0.3989 0.042 Uiso 1 1 calc R . .
C51 C 0.2476(3) 0.30011(16) 0.29515(16) 0.0289(5) Uani 1 1 d . . .
H51 H 0.1465 0.2621 0.3297 0.035 Uiso 1 1 calc R . .
C61 C -0.0721(3) 0.3285(2) 0.14100(17) 0.0367(6) Uani 1 1 d . . .
H61A H -0.0926 0.4018 0.1380 0.055 Uiso 1 1 calc R . .
H61B H -0.1158 0.2849 0.2043 0.055 Uiso 1 1 calc R . .
H61C H -0.1320 0.3096 0.0963 0.055 Uiso 1 1 calc R . .
C71 C 0.2536(3) 0.38259(19) -0.01025(16) 0.0372(6) Uani 1 1 d . . .
H71A H 0.1967 0.3602 -0.0542 0.056 Uiso 1 1 calc R . .
H71B H 0.3775 0.3699 -0.0226 0.056 Uiso 1 1 calc R . .
H71C H 0.2348 0.4570 -0.0182 0.056 Uiso 1 1 calc R . .
C81 C 0.1930(3) 0.16379(17) 0.12489(17) 0.0308(5) Uani 1 1 d . . .
H81A H 0.1420 0.1244 0.1894 0.037 Uiso 1 1 calc R . .
H81B H 0.1295 0.1434 0.0816 0.037 Uiso 1 1 calc R . .
C91 C 0.3780(3) 0.13371(16) 0.10573(15) 0.0260(5) Uani 1 1 d . . .
C101 C 0.4595(3) 0.13259(17) 0.01756(16) 0.0305(5) Uani 1 1 d . . .
C111 C 0.6290(3) 0.10420(17) -0.00058(17) 0.0334(5) Uani 1 1 d . . .
C121 C 0.7234(3) 0.07701(19) 0.06990(19) 0.0387(6) Uani 1 1 d . . .
C131 C 0.6481(3) 0.0775(2) 0.15857(19) 0.0406(6) Uani 1 1 d . . .
C141 C 0.4781(3) 0.10545(17) 0.17511(16) 0.0308(5) Uani 1 1 d . . .
Si2 Si 0.00236(8) 0.73788(5) 0.30938(4) 0.02651(14) Uani 1 1 d . . .
F12 F -0.09472(17) 0.87785(11) 0.49407(10) 0.0427(4) Uani 1 1 d . . .
F22 F 0.0800(2) 0.88574(13) 0.62869(10) 0.0580(4) Uani 1 1 d . . .
F32 F 0.4322(2) 0.88863(13) 0.59477(13) 0.0696(5) Uani 1 1 d . . .
F42 F 0.6026(2) 0.88562(14) 0.42438(16) 0.0733(6) Uani 1 1 d . . .
F52 F 0.42844(19) 0.87746(12) 0.28905(12) 0.0525(4) Uani 1 1 d . . .
C12 C 0.2030(3) 0.65813(16) 0.31488(15) 0.0268(5) Uani 1 1 d . . .
C22 C 0.2342(3) 0.57504(17) 0.39366(16) 0.0294(5) Uani 1 1 d . . .
H22 H 0.1527 0.5474 0.4488 0.035 Uiso 1 1 calc R . .
C32 C 0.4033(3) 0.54079(18) 0.37679(17) 0.0352(6) Uani 1 1 d . . .
H32 H 0.4560 0.4864 0.4179 0.042 Uiso 1 1 calc R . .
C42 C 0.4816(3) 0.60200(18) 0.28729(19) 0.0383(6) Uani 1 1 d . . .
H42 H 0.5959 0.5954 0.2573 0.046 Uiso 1 1 calc R . .
C52 C 0.3607(3) 0.67407(18) 0.25083(17) 0.0324(5) Uani 1 1 d . . .
H52 H 0.3811 0.7257 0.1922 0.039 Uiso 1 1 calc R . .
C62 C -0.0889(3) 0.75391(19) 0.20120(17) 0.0358(5) Uani 1 1 d . . .
H62A H -0.0045 0.7899 0.1468 0.054 Uiso 1 1 calc R . .
H62B H -0.1940 0.7949 0.2038 0.054 Uiso 1 1 calc R . .
H62C H -0.1163 0.6854 0.1959 0.054 Uiso 1 1 calc R . .
C72 C -0.1574(3) 0.67715(18) 0.41556(17) 0.0351(5) Uani 1 1 d . . .
H72A H -0.2610 0.7197 0.4162 0.053 Uiso 1 1 calc R . .
H72B H -0.1075 0.6726 0.4715 0.053 Uiso 1 1 calc R . .
H72C H -0.1879 0.6072 0.4149 0.053 Uiso 1 1 calc R . .
C82 C 0.0627(3) 0.87312(17) 0.31062(16) 0.0297(5) Uani 1 1 d . . .
H82A H 0.1335 0.9082 0.2496 0.036 Uiso 1 1 calc R . .
H82B H -0.0440 0.9134 0.3172 0.036 Uiso 1 1 calc R . .
C92 C 0.1597(3) 0.87613(16) 0.38653(16) 0.0274(5) Uani 1 1 d . . .
C102 C 0.0787(3) 0.87756(17) 0.47480(16) 0.0310(5) Uani 1 1 d . . .
C112 C 0.1666(3) 0.88178(18) 0.54495(18) 0.0389(6) Uani 1 1 d . . .
C122 C 0.3435(4) 0.88352(19) 0.5282(2) 0.0466(7) Uani 1 1 d . . .
C132 C 0.4296(3) 0.88160(19) 0.4421(2) 0.0459(7) Uani 1 1 d . . .
C142 C 0.3385(3) 0.87750(17) 0.37321(19) 0.0357(6) Uani 1 1 d . . .

loop_
_atom_site_aniso_label
_atom_site_aniso_U_11
_atom_site_aniso_U_22
_atom_site_aniso_U_33
_atom_site_aniso_U_23
_atom_site_aniso_U_13
_atom_site_aniso_U_12
Zr 0.02299(12) 0.02365(13) 0.02640(14) -0.00782(9) -0.00474(9) 0.00150(8)
Cl1 0.0252(3) 0.0415(3) 0.0542(4) -0.0249(3) 0.0000(3) -0.0025(2)
Cl2 0.0583(4) 0.0352(3) 0.0307(3) -0.0077(3) -0.0145(3) 0.0108(3)
Si1 0.0263(3) 0.0268(3) 0.0273(3) -0.0081(3) -0.0053(3) 0.0022(2)
F11 0.0591(9) 0.0506(9) 0.0320(8) -0.0163(7) -0.0199(7) 0.0121(7)
F21 0.0573(9) 0.0477(9) 0.0395(9) -0.0158(7) 0.0139(7) -0.0007(7)
F31 0.0302(8) 0.0741(12) 0.0948(14) -0.0480(11) -0.0103(8) 0.0112(8)
F41 0.0668(11) 0.0828(12) 0.0692(12) -0.0407(10) -0.0472(9) 0.0395(9)
F51 0.0655(10) 0.0440(8) 0.0285(8) -0.0132(7) -0.0126(7) 0.0202(7)
C11 0.0255(11) 0.0219(11) 0.0283(12) -0.0082(9) -0.0026(9) 0.0033(8)
C21 0.0245(11) 0.0300(12) 0.0353(13) -0.0126(10) 0.0004(10) 0.0028(9)
C31 0.0287(12) 0.0383(13) 0.0472(15) -0.0220(12) -0.0130(11) 0.0094(10)
C41 0.0432(14) 0.0322(13) 0.0308(13) -0.0094(11) -0.0135(11) 0.0121(11)
C51 0.0332(12) 0.0211(11) 0.0289(13) -0.0039(9) -0.0021(10) 0.0036(9)
C61 0.0320(13) 0.0421(14) 0.0378(14) -0.0128(12) -0.0093(11) 0.0064(11)
C71 0.0436(14) 0.0361(13) 0.0306(13) -0.0074(11) -0.0069(11) 0.0008(11)
C81 0.0287(12) 0.0277(12) 0.0370(14) -0.0107(10) -0.0054(10) -0.0011(9)
C91 0.0315(12) 0.0178(10) 0.0289(12) -0.0063(9) -0.0058(9) -0.0005(9)
C101 0.0396(13) 0.0233(11) 0.0300(13) -0.0078(10) -0.0090(10) -0.0004(10)
C111 0.0353(13) 0.0281(12) 0.0343(14) -0.0112(10) 0.0055(11) -0.0039(10)
C121 0.0283(12) 0.0366(14) 0.0563(17) -0.0232(13) -0.0045(11) 0.0034(10)
C131 0.0427(14) 0.0405(14) 0.0487(16) -0.0207(13) -0.0243(12) 0.0131(11)
C141 0.0398(13) 0.0270(12) 0.0276(13) -0.0112(10) -0.0069(10) 0.0061(10)
Si2 0.0301(3) 0.0247(3) 0.0252(3) -0.0070(3) -0.0064(3) 0.0017(2)
F12 0.0333(7) 0.0547(9) 0.0437(9) -0.0219(7) -0.0014(6) -0.0055(6)
F22 0.0855(12) 0.0590(10) 0.0327(9) -0.0140(8) -0.0126(8) -0.0189(9)
F32 0.0919(13) 0.0501(10) 0.0906(14) -0.0256(9) -0.0718(11) 0.0132(9)
F42 0.0326(8) 0.0627(11) 0.1468(19) -0.0564(12) -0.0318(10) 0.0124(8)
F52 0.0416(8) 0.0473(9) 0.0716(11) -0.0336(8) 0.0128(8) -0.0087(7)
C12 0.0303(12) 0.0235(11) 0.0292(12) -0.0106(10) -0.0068(9) -0.0003(9)
C22 0.0365(12) 0.0265(11) 0.0284(12) -0.0106(10) -0.0096(10) 0.0012(10)
C32 0.0388(13) 0.0317(13) 0.0423(15) -0.0151(11) -0.0200(11) 0.0057(10)
C42 0.0268(12) 0.0357(13) 0.0575(17) -0.0213(13) -0.0065(11) -0.0037(10)
C52 0.0340(12) 0.0270(12) 0.0352(14) -0.0093(10) -0.0006(10) -0.0073(10)
C62 0.0351(13) 0.0390(14) 0.0364(14) -0.0123(11) -0.0119(11) 0.0009(11)
C72 0.0368(13) 0.0312(12) 0.0356(14) -0.0100(11) -0.0014(11) 0.0050(10)
C82 0.0377(13) 0.0232(11) 0.0284(12) -0.0062(10) -0.0089(10) 0.0046(9)
C92 0.0342(12) 0.0175(10) 0.0310(13) -0.0056(9) -0.0096(10) 0.0018(9)
C102 0.0320(12) 0.0281(12) 0.0340(14) -0.0082(10) -0.0092(10) -0.0011(9)
C112 0.0562(16) 0.0293(13) 0.0335(14) -0.0074(11) -0.0154(12) -0.0031(11)
C122 0.0591(17) 0.0301(13) 0.0623(19) -0.0145(13) -0.0408(15) 0.0069(12)
C132 0.0311(13) 0.0308(13) 0.085(2) -0.0236(14) -0.0246(14) 0.0077(10)
C142 0.0327(13) 0.0247(12) 0.0514(16) -0.0152(11) -0.0042(11) 0.0007(10)

loop_
_geom_bond_atom_site_label_1
_geom_bond_atom_site_label_2
_geom_bond_distance
_geom_bond_site_symmetry_2
_geom_bond_publ_flag
Zr Cl2 2.4379(6) . ?
Zr Cl1 2.4571(6) . ?
Zr C41 2.489(2) . ?
Zr C42 2.495(2) . ?
Zr C31 2.499(2) . ?
Zr C32 2.508(2) . ?
Zr C51 2.521(2) . ?
Zr C21 2.522(2) . ?
Zr C22 2.527(2) . ?
Zr C52 2.528(2) . ?
Zr C11 2.543(2) . ?
Zr C12 2.545(2) . ?
Si1 C61 1.855(2) . ?
Si1 C71 1.859(2) . ?
Si1 C11 1.874(2) . ?
Si1 C81 1.899(2) . ?
F11 C101 1.347(3) . ?
F21 C111 1.350(3) . ?
F31 C121 1.346(3) . ?
F41 C131 1.343(3) . ?
F51 C141 1.346(3) . ?
C11 C51 1.420(3) . ?
C11 C21 1.430(3) . ?
C21 C31 1.403(3) . ?
C21 H21 0.9500 . ?
C31 C41 1.413(4) . ?
C31 H31 0.9500 . ?
C41 C51 1.401(3) . ?
C41 H41 0.9500 . ?
C51 H51 0.9500 . ?
C61 H61A 0.9800 . ?
C61 H61B 0.9800 . ?
C61 H61C 0.9800 . ?
C71 H71A 0.9800 . ?
C71 H71B 0.9800 . ?
C71 H71C 0.9800 . ?
C81 C91 1.501(3) . ?
C81 H81A 0.9900 . ?
C81 H81B 0.9900 . ?
C91 C101 1.382(3) . ?
C91 C141 1.382(3) . ?
C101 C111 1.380(3) . ?
C111 C121 1.364(4) . ?
C121 C131 1.373(4) . ?
C131 C141 1.379(3) . ?
Si2 C62 1.856(2) . ?
Si2 C72 1.860(2) . ?
Si2 C12 1.879(2) . ?
Si2 C82 1.898(2) . ?
F12 C102 1.348(3) . ?
F22 C112 1.346(3) . ?
F32 C122 1.340(3) . ?
F42 C132 1.343(3) . ?
F52 C142 1.347(3) . ?
C12 C52 1.419(3) . ?
C12 C22 1.432(3) . ?
C22 C32 1.400(3) . ?
C22 H22 0.9500 . ?
C32 C42 1.416(4) . ?
C32 H32 0.9500 . ?
C42 C52 1.401(3) . ?
C42 H42 0.9500 . ?
C52 H52 0.9500 . ?
C62 H62A 0.9800 . ?
C62 H62B 0.9800 . ?
C62 H62C 0.9800 . ?
C72 H72A 0.9800 . ?
C72 H72B 0.9800 . ?
C72 H72C 0.9800 . ?
C82 C92 1.497(3) . ?
C82 H82A 0.9900 . ?
C82 H82B 0.9900 . ?
C92 C102 1.383(3) . ?
C92 C142 1.389(3) . ?
C102 C112 1.380(3) . ?
C112 C122 1.374(4) . ?
C122 C132 1.369(4) . ?
C132 C142 1.379(4) . ?
